data_7223409
loop_
_publ_author_name
'Chen, Chun-Hong'
'Xu, Guan-Cheng'

_publ_section_title
;
 Synthesis, characterization and disorder--order phase transition of
 inorganic--organic hybrid materials (H2dabco-CH2-Cl)[MIICl4] (M = Co, Zn)
;
_journal_issue 4
_journal_name_full CrystEngComm
_journal_page_first 550
_journal_paper_doi 10.1039/C5CE02059J
_journal_volume 18
_journal_year 2016
_chemical_formula_sum 'C7 H15 Cl5 N2 Zn'
_chemical_formula_weight 369.85
_chemical_name_systematic
; 
 ? 
;
_space_group_IT_number 62
_symmetry_cell_setting orthorhombic
_symmetry_space_group_name_Hall '-P 2ac 2n'
_symmetry_space_group_name_H-M 'P n m a'
_atom_sites_solution_hydrogens geom
_atom_sites_solution_primary direct
_atom_sites_solution_secondary difmap
_audit_creation_method SHELXL-97
_audit_update_record
;
2015-12-02 deposited with the CCDC.
2015-12-03 downloaded from the CCDC.
;
_cell_angle_alpha 90.00
_cell_angle_beta 90.00
_cell_angle_gamma 90.00
_cell_formula_units_Z 4
_cell_length_a 11.190(6)
_cell_length_b 10.204(6)
_cell_length_c 12.278(7)
_cell_measurement_reflns_used 3971
_cell_measurement_temperature 363(2)
_cell_measurement_theta_max 25.8192
_cell_measurement_theta_min 2.4626
_cell_volume 1401.9(14)
_computing_cell_refinement 'Bruker SMART APEX II'
_computing_data_collection 'Bruker SMART APEX II'
_computing_data_reduction 'Bruker SAINT'
_computing_molecular_graphics 'Bruker SHELXTL'
_computing_publication_material 'Bruker SHELXTL'
_computing_structure_refinement 'SHELXL-97 (Sheldrick, 1997)'
_computing_structure_solution 'SHELXS-97 (Sheldrick, 1990)'
_diffrn_ambient_temperature 363(2)
_diffrn_measured_fraction_theta_full 0.999
_diffrn_measured_fraction_theta_max 0.999
_diffrn_measurement_device_type 'Bruker APEX-II CCD'
_diffrn_measurement_method '\f and \w scans'
_diffrn_radiation_monochromator graphite
_diffrn_radiation_source 'fine-focus sealed tube'
_diffrn_radiation_type MoK\a
_diffrn_radiation_wavelength 0.71073
_diffrn_reflns_av_R_equivalents 0.0272
_diffrn_reflns_av_sigmaI/netI 0.0176
_diffrn_reflns_limit_h_max 12
_diffrn_reflns_limit_h_min -13
_diffrn_reflns_limit_k_max 12
_diffrn_reflns_limit_k_min -12
_diffrn_reflns_limit_l_max 14
_diffrn_reflns_limit_l_min -14
_diffrn_reflns_number 9844
_diffrn_reflns_theta_full 25.09
_diffrn_reflns_theta_max 25.09
_diffrn_reflns_theta_min 2.60
_exptl_absorpt_coefficient_mu 2.676
_exptl_absorpt_correction_T_max 0.5108
_exptl_absorpt_correction_T_min 0.4814
_exptl_absorpt_correction_type multi-scan
_exptl_absorpt_process_details sadabs
_exptl_crystal_colour colourless
_exptl_crystal_density_diffrn 1.752
_exptl_crystal_density_method 'not measured'
_exptl_crystal_description block
_exptl_crystal_F_000 744
_exptl_crystal_size_max 0.31
_exptl_crystal_size_mid 0.28
_exptl_crystal_size_min 0.28
_refine_diff_density_max 0.419
_refine_diff_density_min -0.418
_refine_diff_density_rms 0.048
_refine_ls_extinction_coef 0.0061(5)
_refine_ls_extinction_expression Fc^*^=kFc[1+0.001xFc^2^\l^3^/sin(2\q)]^-1/4^
_refine_ls_extinction_method none
_refine_ls_goodness_of_fit_ref 1.012
_refine_ls_hydrogen_treatment mixed
_refine_ls_matrix_type full
_refine_ls_number_parameters 105
_refine_ls_number_reflns 1326
_refine_ls_number_restraints 12
_refine_ls_restrained_S_all 1.014
_refine_ls_R_factor_all 0.0316
_refine_ls_R_factor_gt 0.0276
_refine_ls_shift/su_max 0.000
_refine_ls_shift/su_mean 0.000
_refine_ls_structure_factor_coef Fsqd
_refine_ls_weighting_details 'calc w=1/[\s^2^(Fo^2^)+(0.0246P)^2^+1.6816P] where P=(Fo^2^+2Fc^2^)/3'
_refine_ls_weighting_scheme calc
_refine_ls_wR_factor_gt 0.0646
_refine_ls_wR_factor_ref 0.0669
_reflns_number_gt 1193
_reflns_number_total 1326
_reflns_threshold_expression >2sigma(I)
_cod_data_source_file c5ce02059j2.cif
_cod_data_source_block Zn363K
_cod_depositor_comments 'Adding full bibliography for 7223407--7223410.cif.'
_cod_original_cell_volume 1402.0(13)
_cod_original_sg_symbol_H-M Pnma
_cod_original_formula_sum 'C7 H15 Cl5 N2  Zn'
_cod_database_code 7223409

loop_
_symmetry_equiv_pos_as_xyz
'x, y, z'
'-x+1/2, -y, z+1/2'
'-x, y+1/2, -z'
'x+1/2, -y+1/2, -z+1/2'
'-x, -y, -z'
'x-1/2, y, -z-1/2'
'x, -y-1/2, z'
'-x-1/2, y-1/2, z-1/2'

loop_
_atom_site_label
_atom_site_type_symbol
_atom_site_fract_x
_atom_site_fract_y
_atom_site_fract_z
_atom_site_U_iso_or_equiv
_atom_site_adp_type
_atom_site_occupancy
_atom_site_symmetry_multiplicity
_atom_site_calc_flag
_atom_site_refinement_flags
_atom_site_disorder_assembly
_atom_site_disorder_group
Zn1 Zn 0.78674(4) 0.7500 0.42521(3) 0.04892(18) Uani 1 2 d S . .
Cl1 Cl 0.89426(7) 0.92261(7) 0.35950(7) 0.0607(2) Uani 1 1 d . . .
N1 N 0.3245(2) 0.7500 0.5399(2) 0.0371(7) Uani 1 2 d S . .
C1 C 0.4359(4) 0.7500 0.6084(4) 0.0603(12) Uani 1 2 d SD . .
H1A H 0.506(13) 0.7500 0.562(17) 0.072 Uiso 0.50 2 d SPD A 1
H1WA H 0.426(5) 0.817(4) 0.663(3) 0.045(17) Uiso 0.50 1 d PD B 2
H1AC H 0.501(13) 0.7500 0.556(14) 0.053 Uiso 0.50 2 d SPD C 2
Cl2 Cl 0.76883(14) 0.7500 0.60574(10) 0.1044(6) Uani 1 2 d S . .
N2 N 0.1411(3) 0.7500 0.4198(2) 0.0427(7) Uani 1 2 d SD . .
C2 C 0.2125(3) 0.7500 0.6091(3) 0.0430(9) Uani 1 2 d SD . .
Cl3 Cl 0.60149(10) 0.7500 0.35212(10) 0.1018(6) Uani 1 2 d S . .
C3 C 0.1030(3) 0.7500 0.5368(3) 0.0449(9) Uani 1 2 d SD D .
C4 C 0.2120(3) 0.8706(3) 0.3972(2) 0.0570(8) Uani 1 1 d . D .
H4A H 0.1647 0.9468 0.4127 0.068 Uiso 1 1 d R . .
H4B H 0.2343 0.8730 0.3218 0.068 Uiso 1 1 d R . .
Cl4 Cl 0.46249(15) 0.8805(2) 0.68478(14) 0.0724(5) Uani 0.50 1 d PU D 1
C5 C 0.3232(2) 0.8708(3) 0.4680(2) 0.0482(7) Uani 1 1 d . . .
H5A H 0.3931 0.8716 0.4227 0.058 Uiso 1 1 d R D .
H5B H 0.3242 0.9481 0.5125 0.058 Uiso 1 1 d R . .
H2A H 0.216(2) 0.8275(18) 0.654(2) 0.059(9) Uiso 1 1 d D . .
H3A H 0.057(2) 0.8292(18) 0.546(2) 0.066(9) Uiso 1 1 d D . .
H2 H 0.074(2) 0.7500 0.379(3) 0.065(13) Uiso 1 2 d SD . .

loop_
_atom_site_aniso_label
_atom_site_aniso_U_11
_atom_site_aniso_U_22
_atom_site_aniso_U_33
_atom_site_aniso_U_23
_atom_site_aniso_U_13
_atom_site_aniso_U_12
Zn1 0.0378(3) 0.0715(3) 0.0375(3) 0.000 0.00053(18) 0.000
Cl1 0.0593(5) 0.0475(4) 0.0753(5) -0.0015(4) 0.0005(4) 0.0026(3)
N1 0.0303(14) 0.0452(17) 0.0358(15) 0.000 -0.0002(12) 0.000
C1 0.038(2) 0.090(4) 0.054(3) 0.000 -0.012(2) 0.000
Cl2 0.0794(9) 0.1994(19) 0.0344(6) 0.000 0.0026(6) 0.000
N2 0.0383(17) 0.0536(19) 0.0362(16) 0.000 -0.0053(13) 0.000
C2 0.0356(19) 0.062(3) 0.0315(18) 0.000 0.0055(15) 0.000
Cl3 0.0328(6) 0.226(2) 0.0467(6) 0.000 0.0020(5) 0.000
C3 0.035(2) 0.059(3) 0.041(2) 0.000 0.0040(16) 0.000
C4 0.0601(18) 0.0605(19) 0.0504(16) 0.0186(14) -0.0050(14) -0.0054(15)
Cl4 0.0608(10) 0.0911(13) 0.0654(9) -0.0217(9) -0.0083(8) -0.0244(9)
C5 0.0461(15) 0.0450(15) 0.0537(15) 0.0088(13) 0.0033(13) -0.0071(12)

loop_
_atom_type_symbol
_atom_type_description
_atom_type_scat_dispersion_real
_atom_type_scat_dispersion_imag
_atom_type_scat_source
C C 0.0033 0.0016 'International Tables Vol C Tables 4.2.6.8 and 6.1.1.4'
H H 0.0000 0.0000 'International Tables Vol C Tables 4.2.6.8 and 6.1.1.4'
N N 0.0061 0.0033 'International Tables Vol C Tables 4.2.6.8 and 6.1.1.4'
O O 0.0106 0.0060 'International Tables Vol C Tables 4.2.6.8 and 6.1.1.4'
Cl Cl 0.1484 0.1585 'International Tables Vol C Tables 4.2.6.8 and 6.1.1.4'
Zn Zn 0.2839 1.4301 'International Tables Vol C Tables 4.2.6.8 and 6.1.1.4'

loop_
_geom_angle_atom_site_label_1
_geom_angle_atom_site_label_2
_geom_angle_atom_site_label_3
_geom_angle
_geom_angle_site_symmetry_1
_geom_angle_site_symmetry_3
Cl2 Zn1 Cl3 108.24(6) . .
Cl2 Zn1 Cl1 113.57(3) . .
Cl3 Zn1 Cl1 110.10(4) . .
Cl2 Zn1 Cl1 113.57(3) . 7_575
Cl3 Zn1 Cl1 110.10(4) . 7_575
Cl1 Zn1 Cl1 101.13(6) . 7_575
C1 N1 C2 111.8(3) . .
C1 N1 C5 109.50(19) . 7_575
C2 N1 C5 108.58(18) . 7_575
C1 N1 C5 109.50(19) . .
C2 N1 C5 108.58(18) . .
C5 N1 C5 108.8(3) 7_575 .
N1 C1 Cl4 117.76(18) . .
N1 C1 Cl4 117.76(18) . 7_575
Cl4 C1 Cl4 107.1(3) . 7_575
N1 C1 H1A 110(10) . .
Cl4 C1 H1A 101(9) . .
Cl4 C1 H1A 101(9) 7_575 .
N1 C1 H1WA 107(4) . .
Cl4 C1 H1WA 19(4) . .
Cl4 C1 H1WA 101(3) 7_575 .
H1A C1 H1WA 120(10) . .
N1 C1 H1AC 104(10) . .
Cl4 C1 H1AC 104(8) . .
Cl4 C1 H1AC 104(7) 7_575 .
H1A C1 H1AC 6(10) . .
H1WA C1 H1AC 123(8) . .
C4 N2 C4 111.3(3) . 7_575
C4 N2 C3 109.25(19) . .
C4 N2 C3 109.25(19) 7_575 .
C4 N2 H2 109.8(14) . .
C4 N2 H2 109.8(14) 7_575 .
C3 N2 H2 107(3) . .
C3 C2 N1 109.9(3) . .
C3 C2 H2A 111.4(17) . .
N1 C2 H2A 107.0(18) . .
N2 C3 C2 109.4(3) . .
N2 C3 H3A 105.6(19) . .
C2 C3 H3A 111.0(19) . .
N2 C4 C5 109.3(2) . .
N2 C4 H4A 109.7 . .
C5 C4 H4A 109.8 . .
N2 C4 H4B 109.8 . .
C5 C4 H4B 109.9 . .
H4A C4 H4B 108.3 . .
C1 Cl4 H1WA 23(3) . .
N1 C5 C4 109.9(2) . .
N1 C5 H5A 109.7 . .
C4 C5 H5A 109.6 . .
N1 C5 H5B 109.7 . .
C4 C5 H5B 109.7 . .
H5A C5 H5B 108.2 . .

loop_
_geom_bond_atom_site_label_1
_geom_bond_atom_site_label_2
_geom_bond_distance
_geom_bond_site_symmetry_2
Zn1 Cl2 2.2256(17) .
Zn1 Cl3 2.2589(16) .
Zn1 Cl1 2.2806(12) .
Zn1 Cl1 2.2806(12) 7_575
N1 C1 1.504(5) .
N1 C2 1.514(4) .
N1 C5 1.516(3) 7_575
N1 C5 1.516(3) .
C1 Cl4 1.656(3) .
C1 Cl4 1.656(3) 7_575
C1 H1A 0.969(10) .
C1 H1WA 0.960(10) .
C1 H1AC 0.969(10) .
N2 C4 1.490(3) .
N2 C4 1.490(3) 7_575
N2 C3 1.498(5) .
N2 H2 0.909(10) .
C2 C3 1.513(5) .
C2 H2A 0.965(10) .
C3 H3A 0.964(10) .
C4 C5 1.517(4) .
C4 H4A 0.9600 .
C4 H4B 0.9600 .
Cl4 H1WA 0.81(4) .
C5 H5A 0.9599 .
C5 H5B 0.9599 .
